data_7157192
loop_
_publ_author_name
'Vazquez-Chavez, Josu\'e'
'Luna-Morales, Socorro'
'Cruz-Aguilar, Diego Alfonso'
'D\'iaz-Salazar, Howard'
'Vallejo Narv\'aez, Wilmer Esteban'
'Silva-Guti\'errez, Rodrigo Salvador'
'Ortega, Simon Hernandez'
'Rocha-Rinza, Tom\'as'
'Hern\'andez-Rodr\'iguez, Marcos'

_publ_section_title
;
 Effect of chiral N-substituents with methyl or trifluoromethyl groups on
 the catalytic performance of mono- and bifunctional thioureas.
;
_journal_name_full 'Organic &amp; Biomolecular Chemistry'
_journal_paper_doi 10.1039/C9OB01893J
_journal_year 2019
_chemical_absolute_configuration rmad
_chemical_formula_sum 'C18 H22 O4'
_chemical_formula_weight 302.35
_space_group_crystal_system monoclinic
_space_group_IT_number 4
_space_group_name_Hall 'P 2yb'
_space_group_name_H-M_alt 'P 1 21 1'
_atom_sites_solution_hydrogens geom
_audit_creation_method SHELXL-2018/3
_audit_update_record
;
2019-08-23 deposited with the CCDC.	2019-11-08 downloaded from the CCDC.
;
_cell_angle_alpha 90
_cell_angle_beta 95.177(8)
_cell_angle_gamma 90
_cell_formula_units_Z 2
_cell_length_a 6.2645(6)
_cell_length_b 12.7734(12)
_cell_length_c 10.8124(15)
_cell_measurement_reflns_used 2862
_cell_measurement_temperature 298(2)
_cell_measurement_theta_max 0.940
_cell_measurement_theta_min 0.868
_cell_volume 861.67(17)
_computing_cell_refinement 'APEX3 v2016.1 (Bruker, 2014)'
_computing_data_collection 'APEX3 v2016.1 (Bruker, 2014)'
_computing_data_reduction 'SAINT V8.37A  (Bruker, 2014)'
_computing_molecular_graphics
; 
 SADABS 2016/2: Krause, L., Herbst-Irmer, R., Sheldrick G.M. & Stalke D., 
 J. Appl. Cryst. 48 (2015) 3-10 
;
_computing_publication_material 'SHELXL-2014/7 (Sheldrick, 2014)'
_computing_structure_refinement 'SHELXL-2018/3 (Sheldrick, 2018)'
_computing_structure_solution 'SHELXS-2014 (Bruker, 2014)'
_diffrn_ambient_temperature 298(2)
_diffrn_detector_area_resol_mean 52.0833
_diffrn_measured_fraction_theta_full 1.000
_diffrn_measured_fraction_theta_max 0.999
_diffrn_measurement_device_type 'Bruker D8 Venture \k-geometry diffractometer 208039-01'
_diffrn_measurement_method \w-scans
_diffrn_radiation_type CuK\a
_diffrn_radiation_wavelength 1.54178
_diffrn_reflns_av_R_equivalents 0.0219
_diffrn_reflns_av_unetI/netI 0.0229
_diffrn_reflns_Laue_measured_fraction_full 1.000
_diffrn_reflns_Laue_measured_fraction_max 0.999
_diffrn_reflns_limit_h_max 7
_diffrn_reflns_limit_h_min -5
_diffrn_reflns_limit_k_max 15
_diffrn_reflns_limit_k_min -15
_diffrn_reflns_limit_l_max 13
_diffrn_reflns_limit_l_min -12
_diffrn_reflns_number 8238
_diffrn_reflns_point_group_measured_fraction_full 0.993
_diffrn_reflns_point_group_measured_fraction_max 0.991
_diffrn_reflns_theta_full 67.679
_diffrn_reflns_theta_max 68.383
_diffrn_reflns_theta_min 4.105
_diffrn_source 'micro-focus X-ray source'
_exptl_absorpt_coefficient_mu 0.661
_exptl_absorpt_correction_T_max 0.7531
_exptl_absorpt_correction_T_min 0.6746
_exptl_absorpt_correction_type multi-scan
_exptl_absorpt_process_details
; 
 SADABS 2016/2: Krause, L., Herbst-Irmer, R., Sheldrick G.M. & Stalke D., 
 J. Appl. Cryst. 48 (2015) 3-10 
;
_exptl_crystal_colour colourless
_exptl_crystal_density_diffrn 1.165
_exptl_crystal_description Prism
_exptl_crystal_F_000 324
_exptl_crystal_size_max 0.382
_exptl_crystal_size_mid 0.178
_exptl_crystal_size_min 0.094
_refine_diff_density_max 0.136
_refine_diff_density_min -0.162
_refine_diff_density_rms 0.029
_refine_ls_abs_structure_details
; 
 Flack x determined using 1144 quotients [(I+)-(I-)]/[(I+)+(I-)] 
 (Parsons, Flack and Wagner, Acta Cryst. B69 (2013) 249-259). 
;
_refine_ls_abs_structure_Flack 0.09(14)
_refine_ls_extinction_method none
_refine_ls_goodness_of_fit_ref 1.157
_refine_ls_hydrogen_treatment constr
_refine_ls_matrix_type full
_refine_ls_number_parameters 204
_refine_ls_number_reflns 3135
_refine_ls_number_restraints 1
_refine_ls_restrained_S_all 1.157
_refine_ls_R_factor_all 0.0521
_refine_ls_R_factor_gt 0.0477
_refine_ls_shift/su_max 0.000
_refine_ls_shift/su_mean 0.000
_refine_ls_structure_factor_coef Fsqd
_refine_ls_weighting_details 'w=1/[\s^2^(Fo^2^)+(0.0416P)^2^+0.1597P] where P=(Fo^2^+2Fc^2^)/3'
_refine_ls_weighting_scheme calc
_refine_ls_wR_factor_gt 0.1067
_refine_ls_wR_factor_ref 0.1108
_reflns_Friedel_coverage 0.893
_reflns_Friedel_fraction_full 0.984
_reflns_Friedel_fraction_max 0.982
_reflns_number_gt 2862
_reflns_number_total 3135
_reflns_threshold_expression 'I > 2\s(I)'
_cod_data_source_file c9ob01893j2.cif
_cod_data_source_block 170HRM18
_cod_depositor_comments
;
The following automatic conversions were performed:

data item '_chemical_absolute_configuration' value 'RMAD' was changed
to 'rmad' in accordance with the
/home/data/users/saulius/crontab/automatic-downloads/rss-feeds/RSC/lib/dictionaries/cif_core.dic
dictionary named 'cif_core.dic' version 2.4.2 last updated on
2011-04-26.

Automatic conversion script
Id: cif_fix_values 6909 2019-04-08 15:41:33Z antanas 
;
_cod_original_sg_symbol_H-M 'P 21'
_cod_database_code 7157192
_shelx_shelxl_version_number 2018/3
_shelx_space_group_comment
; 
The symmetry employed for this shelxl refinement is uniquely defined 
by the following loop, which should always be used as a source of 
symmetry information in preference to the above space-group names. 
They are only intended as comments. 
;
_shelx_estimated_absorpt_t_min 0.786
_shelx_estimated_absorpt_t_max 0.940

loop_
_space_group_symop_operation_xyz
'x, y, z'
'-x, y+1/2, -z'

loop_
_atom_site_label
_atom_site_type_symbol
_atom_site_fract_x
_atom_site_fract_y
_atom_site_fract_z
_atom_site_U_iso_or_equiv
_atom_site_adp_type
_atom_site_occupancy
_atom_site_site_symmetry_order
_atom_site_calc_flag
_atom_site_refinement_flags_posn
_atom_site_refinement_flags_adp
O1 O 0.9609(4) 0.7414(2) -0.2195(3) 0.0773(8) Uani 1 1 d . .
O3 O 1.1440(4) 0.8368(3) 0.1891(3) 0.0865(9) Uani 1 1 d . .
C3 C 0.4955(5) 0.8323(3) -0.0836(3) 0.0511(7) Uani 1 1 d . .
H3 H 0.348718 0.809936 -0.072627 0.061 Uiso 1 1 calc R U
O4 O 0.8363(4) 0.8777(2) 0.2698(2) 0.0669(7) Uani 1 1 d . .
C4 C 0.6103(5) 0.8466(3) 0.0424(3) 0.0517(7) Uani 1 1 d . .
H4 H 0.534545 0.869996 0.107163 0.062 Uiso 1 1 calc R U
C1 C 0.8449(5) 0.7584(2) -0.1404(3) 0.0550(8) Uani 1 1 d . .
O2 O 0.9398(3) 0.79025(19) -0.0281(2) 0.0611(6) Uani 1 1 d . .
C2 C 0.6042(5) 0.7436(3) -0.1534(3) 0.0523(7) Uani 1 1 d . .
C7 C 0.5219(6) 0.7389(3) -0.2902(3) 0.0656(9) Uani 1 1 d . .
H7A H 0.589422 0.681780 -0.329269 0.098 Uiso 1 1 calc R U
H7AB H 0.555063 0.803354 -0.330020 0.098 Uiso 1 1 calc R U
H7AC H 0.369517 0.728637 -0.297675 0.098 Uiso 1 1 calc R U
C6 C 0.5614(7) 0.6374(3) -0.0917(4) 0.0702(10) Uani 1 1 d . .
H6A H 0.633188 0.582702 -0.132616 0.105 Uiso 1 1 calc R U
H6AB H 0.410071 0.623819 -0.098588 0.105 Uiso 1 1 calc R U
H6AC H 0.614404 0.639654 -0.005623 0.105 Uiso 1 1 calc R U
C5 C 0.8162(5) 0.8268(2) 0.0637(3) 0.0519(7) Uani 1 1 d . .
C8 C 0.4826(5) 0.9368(3) -0.1524(3) 0.0527(7) Uani 1 1 d . .
C9 C 0.2891(6) 0.9717(3) -0.2101(4) 0.0675(9) Uani 1 1 d . .
H9 H 0.167265 0.930449 -0.207396 0.081 Uiso 1 1 calc R U
C10 C 0.2742(8) 1.0668(3) -0.2715(4) 0.0817(12) Uani 1 1 d . .
H10 H 0.142587 1.089060 -0.309028 0.098 Uiso 1 1 calc R U
C11 C 0.4505(9) 1.1277(3) -0.2773(4) 0.0855(13) Uani 1 1 d . .
H11 H 0.440176 1.191368 -0.319093 0.103 Uiso 1 1 calc R U
C13 C 0.6593(6) 0.9998(3) -0.1588(4) 0.0639(9) Uani 1 1 d . .
H13 H 0.791096 0.978380 -0.120664 0.077 Uiso 1 1 calc R U
C14 C 0.9537(5) 0.8469(3) 0.1805(3) 0.0577(8) Uani 1 1 d . .
C15 C 0.9358(7) 0.9105(3) 0.3929(3) 0.0690(10) Uani 1 1 d . .
C16 C 1.0857(10) 1.0003(4) 0.3785(5) 0.1059(17) Uani 1 1 d . .
H16A H 1.129465 1.029459 0.458657 0.159 Uiso 1 1 calc R U
H16B H 1.014235 1.053070 0.326844 0.159 Uiso 1 1 calc R U
H16C H 1.209539 0.975918 0.340834 0.159 Uiso 1 1 calc R U
C17 C 1.0447(10) 0.8181(4) 0.4581(4) 0.1094(18) Uani 1 1 d . .
H17A H 1.086714 0.836135 0.542978 0.164 Uiso 1 1 calc R U
H17B H 1.169357 0.799477 0.417405 0.164 Uiso 1 1 calc R U
H17C H 0.947504 0.759920 0.455310 0.164 Uiso 1 1 calc R U
C18 C 0.7435(10) 0.9454(6) 0.4570(4) 0.1107(18) Uani 1 1 d . .
H18A H 0.788046 0.963669 0.541554 0.166 Uiso 1 1 calc R U
H18B H 0.640906 0.889504 0.455524 0.166 Uiso 1 1 calc R U
H18C H 0.679317 1.005256 0.414743 0.166 Uiso 1 1 calc R U
C12 C 0.6442(8) 1.0948(3) -0.2212(4) 0.0785(11) Uani 1 1 d . .
H12 H 0.765504 1.136220 -0.225065 0.094 Uiso 1 1 calc R U

loop_
_atom_site_aniso_label
_atom_site_aniso_U_11
_atom_site_aniso_U_22
_atom_site_aniso_U_33
_atom_site_aniso_U_23
_atom_site_aniso_U_13
_atom_site_aniso_U_12
O1 0.0683(16) 0.0907(19) 0.0770(17) -0.0255(15) 0.0288(13) -0.0073(14)
O3 0.0581(15) 0.118(2) 0.0809(17) -0.0131(18) -0.0061(13) 0.0158(15)
C3 0.0439(15) 0.0573(17) 0.0531(16) 0.0004(14) 0.0102(13) -0.0026(13)
O4 0.0659(14) 0.0849(17) 0.0494(12) -0.0015(12) 0.0023(11) -0.0018(12)
C4 0.0517(17) 0.0558(17) 0.0492(16) 0.0028(14) 0.0131(13) 0.0008(14)
C1 0.0589(19) 0.0485(17) 0.0592(19) -0.0022(14) 0.0131(16) 0.0015(14)
O2 0.0484(12) 0.0756(15) 0.0599(13) -0.0092(12) 0.0085(10) 0.0040(10)
C2 0.0586(18) 0.0463(15) 0.0529(17) 0.0002(14) 0.0099(14) -0.0041(14)
C7 0.076(2) 0.063(2) 0.058(2) -0.0063(17) 0.0050(17) -0.0043(18)
C6 0.082(3) 0.056(2) 0.075(2) 0.0050(18) 0.0149(19) -0.0099(18)
C5 0.0528(17) 0.0540(18) 0.0498(16) 0.0011(13) 0.0094(13) 0.0012(13)
C8 0.0561(18) 0.0525(17) 0.0503(17) -0.0057(14) 0.0088(14) 0.0040(14)
C9 0.066(2) 0.067(2) 0.068(2) -0.0022(18) -0.0034(18) 0.0060(17)
C10 0.090(3) 0.075(3) 0.077(3) 0.008(2) -0.007(2) 0.022(2)
C11 0.120(4) 0.059(2) 0.080(3) 0.014(2) 0.021(3) 0.021(2)
C13 0.063(2) 0.0546(19) 0.075(2) -0.0013(16) 0.0123(17) 0.0038(16)
C14 0.058(2) 0.0557(18) 0.0594(18) 0.0041(16) 0.0040(15) 0.0039(15)
C15 0.083(3) 0.071(2) 0.0517(19) -0.0012(16) -0.0024(17) -0.0069(19)
C16 0.146(5) 0.089(3) 0.083(3) -0.011(3) 0.009(3) -0.038(3)
C17 0.157(5) 0.097(4) 0.069(3) 0.014(2) -0.020(3) 0.013(3)
C18 0.128(4) 0.141(5) 0.064(3) -0.019(3) 0.018(3) 0.001(4)
C12 0.092(3) 0.054(2) 0.093(3) 0.006(2) 0.028(2) -0.0008(19)

loop_
_atom_type_symbol
_atom_type_description
_atom_type_scat_dispersion_real
_atom_type_scat_dispersion_imag
_atom_type_scat_source
C C 0.0181 0.0091 'International Tables Vol C Tables 4.2.6.8 and 6.1.1.4'
H H 0.0000 0.0000 'International Tables Vol C Tables 4.2.6.8 and 6.1.1.4'
O O 0.0492 0.0322 'International Tables Vol C Tables 4.2.6.8 and 6.1.1.4'

loop_
_geom_angle_atom_site_label_1
_geom_angle_atom_site_label_2
_geom_angle_atom_site_label_3
_geom_angle
C4 C3 C8 109.7(3)
C4 C3 C2 109.7(3)
C8 C3 C2 114.0(2)
C4 C3 H3 107.7
C8 C3 H3 107.7
C2 C3 H3 107.7
C14 O4 C15 121.5(3)
C5 C4 C3 121.3(3)
C5 C4 H4 119.3
C3 C4 H4 119.3
O1 C1 O2 116.6(3)
O1 C1 C2 125.3(3)
O2 C1 C2 118.0(3)
C1 O2 C5 120.5(2)
C1 C2 C7 110.0(3)
C1 C2 C6 106.2(3)
C7 C2 C6 109.1(3)
C1 C2 C3 110.0(3)
C7 C2 C3 112.1(3)
C6 C2 C3 109.3(3)
C2 C7 H7A 109.5
C2 C7 H7AB 109.5
H7A C7 H7AB 109.5
C2 C7 H7AC 109.5
H7A C7 H7AC 109.5
H7AB C7 H7AC 109.5
C2 C6 H6A 109.5
C2 C6 H6AB 109.5
H6A C6 H6AB 109.5
C2 C6 H6AC 109.5
H6A C6 H6AC 109.5
H6AB C6 H6AC 109.5
C4 C5 O2 122.7(3)
C4 C5 C14 126.8(3)
O2 C5 C14 110.3(3)
C13 C8 C9 117.7(3)
C13 C8 C3 121.9(3)
C9 C8 C3 120.4(3)
C10 C9 C8 121.1(4)
C10 C9 H9 119.4
C8 C9 H9 119.4
C11 C10 C9 120.4(4)
C11 C10 H10 119.8
C9 C10 H10 119.8
C10 C11 C12 119.7(4)
C10 C11 H11 120.2
C12 C11 H11 120.2
C8 C13 C12 121.1(4)
C8 C13 H13 119.5
C12 C13 H13 119.5
O3 C14 O4 126.3(3)
O3 C14 C5 123.0(3)
O4 C14 C5 110.7(3)
O4 C15 C16 109.9(3)
O4 C15 C17 109.6(3)
C16 C15 C17 112.7(4)
O4 C15 C18 102.0(3)
C16 C15 C18 110.8(4)
C17 C15 C18 111.3(4)
C15 C16 H16A 109.5
C15 C16 H16B 109.5
H16A C16 H16B 109.5
C15 C16 H16C 109.5
H16A C16 H16C 109.5
H16B C16 H16C 109.5
C15 C17 H17A 109.5
C15 C17 H17B 109.5
H17A C17 H17B 109.5
C15 C17 H17C 109.5
H17A C17 H17C 109.5
H17B C17 H17C 109.5
C15 C18 H18A 109.5
C15 C18 H18B 109.5
H18A C18 H18B 109.5
C15 C18 H18C 109.5
H18A C18 H18C 109.5
H18B C18 H18C 109.5
C11 C12 C13 120.1(4)
C11 C12 H12 120.0
C13 C12 H12 120.0

loop_
_geom_bond_atom_site_label_1
_geom_bond_atom_site_label_2
_geom_bond_distance
O1 C1 1.192(4)
O3 C14 1.194(4)
C3 C4 1.494(4)
C3 C8 1.527(5)
C3 C2 1.551(4)
C3 H3 0.9800
O4 C14 1.325(4)
O4 C15 1.479(4)
C4 C5 1.314(4)
C4 H4 0.9300
C1 O2 1.365(4)
C1 C2 1.513(5)
O2 C5 1.393(4)
C2 C7 1.524(5)
C2 C6 1.546(5)
C7 H7A 0.9600
C7 H7AB 0.9600
C7 H7AC 0.9600
C6 H6A 0.9600
C6 H6AB 0.9600
C6 H6AC 0.9600
C5 C14 1.486(4)
C8 C13 1.375(5)
C8 C9 1.385(5)
C9 C10 1.384(6)
C9 H9 0.9300
C10 C11 1.357(7)
C10 H10 0.9300
C11 C12 1.373(6)
C11 H11 0.9300
C13 C12 1.387(5)
C13 H13 0.9300
C15 C16 1.499(6)
C15 C17 1.506(6)
C15 C18 1.510(7)
C16 H16A 0.9600
C16 H16B 0.9600
C16 H16C 0.9600
C17 H17A 0.9600
C17 H17B 0.9600
C17 H17C 0.9600
C18 H18A 0.9600
C18 H18B 0.9600
C18 H18C 0.9600
C12 H12 0.9300
